data_2102452
loop_
_publ_author_name
'Marsh, Richard E.'

_publ_section_title
;
 Space group <i>Cc</i>: an update
;
_journal_issue 2
_journal_name_full 'Acta Crystallographica Section B'
_journal_page_first 252
_journal_page_last 253
_journal_paper_doi 10.1107/S0108768104003878
_journal_volume 60
_journal_year 2004
_chemical_formula_moiety 'C20 H22 N4 O2 P2 S4'
_chemical_formula_sum 'C20 H22 N4 O2 P2 S4'
_space_group_crystal_system monoclinic
_space_group_IT_number 15
_space_group_name_Hall '-C 2yc'
_space_group_name_H-M_alt 'C 1 2/c 1'
_audit_creation_method CRYM
_cell_angle_alpha 90
_cell_angle_beta 115.15
_cell_angle_gamma 90
_cell_formula_units_Z 4
_cell_length_a 24.6435
_cell_length_b 7.0090
_cell_length_c 14.6490
_cell_volume 2290.394
_cod_data_source_file bk0142.cif
_cod_data_source_block YADXUW
_cod_depositor_comments
;
 Updating space group information and adding the symmetry operation list.

 Antanas Vaitkus,
 2018-06-14

 Adding the _cell_formula_units_Z data item.

 Antanas Vaitkus,
 2017-08-05

  Added moiety chemical formula from Marsh (2004) paper.
  The summary chemical formula is calculated from moiety formula using
  AdHocParser
  (svn://www.crystallography.net/cod-tools/trunk/Formulae/AdHocParser.yp,
  revision 1441.)

  Andrius Merkys
  2013-11-11
;
_cod_original_sg_symbol_H-M C2/c
_cod_database_code 2102452

loop_
_space_group_symop_id
_space_group_symop_operation_xyz
1 x,y,z
2 -x,y,-z+1/2
3 -x,-y,-z
4 x,-y,z+1/2
5 x+1/2,y+1/2,z
6 -x+1/2,y+1/2,-z+1/2
7 -x+1/2,-y+1/2,-z
8 x+1/2,-y+1/2,z+1/2

loop_
_atom_site_label
_atom_site_type_symbol
_atom_site_fract_x
_atom_site_fract_y
_atom_site_fract_z
P1 P 0.12700 0.26705 0.40225
S1 S 0.14915 0.00645 0.40435
S2 S 0.18000 0.46670 0.37995
O1 O 0.12530 0.34900 0.50315
N1 N 0.05590 0.32350 0.32105
N2 N 0.04730 0.28400 0.22015
C1 C 0.07850 0.29550 0.52550
C2 C 0.02015 0.27100 0.45265
C3 C -0.02810 0.23300 0.47900
C4 C -0.01270 0.22150 0.58430
C5 C 0.04680 0.24350 0.65380
C6 C 0.09295 0.28150 0.62745
C13 C 0.00705 0.29100 0.34355
C15 C 0.22855 0.31650 0.34055
C16 C 0.19455 0.26450 0.22805
C17 C 0.21800 0.30950 0.16350
H1 H -0.06700 0.21100 0.43100
H2 H -0.04250 0.19750 0.60700
H3 H 0.05600 0.23150 0.72350
H4 H 0.13300 0.29750 0.67650
H9 H 0.26350 0.38450 0.35050
H10 H 0.23900 0.20400 0.37950
H11 H 0.15700 0.32550 0.20550
H12 H 0.18900 0.12750 0.22400
H13 H 0.19200 0.26950 0.09800
H14 H 0.22350 0.44300 0.16450
H15 H 0.25500 0.24850 0.18200
